data_4028576
loop_
_publ_author_name
'Matthias D. Mertens'
'Markus Pietsch'
'Gregor Schnakenburg'
'Michael G\"utschow'

_publ_contact_author_address
;      Pharmaceutical Institute I
       Rheinische Friedrich-Wilhelms-University of Bonn
       An der Immenburg 4
       D-53121 Bonn
       Germany
;
_publ_contact_author_email guetschow@uni-bonn.de
_publ_contact_author_fax '049 228 73-2567'
_publ_contact_author_name 'G\"utschow, Michael'
_publ_contact_author_phone '049 228 73-2317'
_publ_section_title
;
 Regioselective Sulfonylation and N- to O-Sulfonyl Migration of
 Quinazolin-4(3H)-ones and Analogous Thienopyrimidin-4(3H)-ones
;
_journal_name_full 'Journal of Organic Chemistry'
_journal_page_first 8966
_journal_page_last 8979
_journal_paper_doi 10.1021/jo4010876
_journal_volume 78
_journal_year 2013
_chemical_formula_moiety 'C23 H28 N2 O3 S'
_chemical_formula_sum 'C23 H28 N2 O3 S'
_chemical_formula_weight 412.53
_chemical_name_systematic
; 
 ? 
;
_space_group_IT_number 14
_symmetry_cell_setting monoclinic
_symmetry_space_group_name_Hall '-P 2ybc'
_symmetry_space_group_name_H-M 'P 1 21/c 1'
_atom_sites_solution_hydrogens geom
_atom_sites_solution_primary direct
_atom_sites_solution_secondary difmap
_audit_creation_method SHELXL-97
_cell_angle_alpha 90.00
_cell_angle_beta 115.473(3)
_cell_angle_gamma 90.00
_cell_formula_units_Z 4
_cell_length_a 10.5211(6)
_cell_length_b 19.7827(12)
_cell_length_c 11.4336(5)
_cell_measurement_reflns_used 4414
_cell_measurement_temperature 123(2)
_cell_measurement_theta_max 29.13
_cell_measurement_theta_min 1.00
_cell_volume 2148.4(2)
_computing_cell_refinement 'HKL Scalepack (Otwinowski & Minor 1997)'
_computing_data_collection 'HKL Denzo and Scalepack (Otwinowski & Minor 1997)'
_computing_data_reduction 'HKL Denzo and Scalepack (Otwinowski & Minor 1997)'
_computing_molecular_graphics 'DIAMOND (Brandenburg, 1999)'
_computing_publication_material 'SHELXL97 (Sheldrick, 1997)'
_computing_structure_refinement 'SHELXL-97 (Sheldrick, 1997)'
_computing_structure_solution 'SHELXS-97 (Sheldrick, 1990)'
_diffrn_ambient_temperature 123(2)
_diffrn_measured_fraction_theta_full 0.993
_diffrn_measured_fraction_theta_max 0.993
_diffrn_measurement_device_type 'Nonius KappaCCD'
_diffrn_measurement_method 'ccd rotation images, fine slicing'
_diffrn_radiation_monochromator graphite
_diffrn_radiation_source 'fine-focus sealed tube'
_diffrn_radiation_type MoK\a
_diffrn_radiation_wavelength 0.71073
_diffrn_reflns_av_R_equivalents 0.0782
_diffrn_reflns_av_sigmaI/netI 0.0842
_diffrn_reflns_limit_h_max 10
_diffrn_reflns_limit_h_min -12
_diffrn_reflns_limit_k_max 24
_diffrn_reflns_limit_k_min -22
_diffrn_reflns_limit_l_max 14
_diffrn_reflns_limit_l_min -13
_diffrn_reflns_number 12965
_diffrn_reflns_theta_full 26.00
_diffrn_reflns_theta_max 26.00
_diffrn_reflns_theta_min 2.38
_exptl_absorpt_coefficient_mu 0.177
_exptl_absorpt_correction_T_max 0.9825
_exptl_absorpt_correction_T_min 0.9439
_exptl_absorpt_correction_type multi-scan
_exptl_absorpt_process_details
;
R.H. Blessing, Acta Cryst. (1995), A51, 33-38
;
_exptl_crystal_colour colourless
_exptl_crystal_density_diffrn 1.275
_exptl_crystal_description plate
_exptl_crystal_F_000 880
_exptl_crystal_size_max 0.33
_exptl_crystal_size_mid 0.23
_exptl_crystal_size_min 0.10
_refine_diff_density_max 0.507
_refine_diff_density_min -0.510
_refine_diff_density_rms 0.096
_refine_ls_extinction_method none
_refine_ls_goodness_of_fit_ref 0.940
_refine_ls_hydrogen_treatment constr
_refine_ls_matrix_type full
_refine_ls_number_parameters 268
_refine_ls_number_reflns 4186
_refine_ls_number_restraints 49
_refine_ls_restrained_S_all 1.035
_refine_ls_R_factor_all 0.0854
_refine_ls_R_factor_gt 0.0476
_refine_ls_shift/su_max 0.000
_refine_ls_shift/su_mean 0.000
_refine_ls_structure_factor_coef Fsqd
_refine_ls_weighting_details 'calc w=1/[\s^2^(Fo^2^)+(0.0677P)^2^+0.0000P] where P=(Fo^2^+2Fc^2^)/3'
_refine_ls_weighting_scheme calc
_refine_ls_wR_factor_gt 0.1138
_refine_ls_wR_factor_ref 0.1294
_reflns_number_gt 2669
_reflns_number_total 4186
_reflns_threshold_expression >2sigma(I)
_cod_data_source_file jo4010876_si_002_01.cif
_cod_data_source_block 2877
_cod_original_sg_symbol_H-M 'P 21/c'
_cod_database_code 4028576

loop_
_symmetry_equiv_pos_as_xyz
'x, y, z'
'-x, y+1/2, -z+1/2'
'-x, -y, -z'
'x, -y-1/2, z-1/2'

loop_
_atom_site_label
_atom_site_type_symbol
_atom_site_fract_x
_atom_site_fract_y
_atom_site_fract_z
_atom_site_U_iso_or_equiv
_atom_site_adp_type
_atom_site_occupancy
_atom_site_symmetry_multiplicity
_atom_site_calc_flag
_atom_site_refinement_flags
C1 C 0.2701(3) 0.41201(13) 0.3921(2) 0.0211(6) Uani 1 1 d .
C2 C 0.3307(3) 0.46404(12) 0.4917(2) 0.0223(6) Uani 1 1 d .
C3 C 0.3133(3) 0.53239(12) 0.4575(2) 0.0235(6) Uani 1 1 d .
C4 C 0.1825(3) 0.50823(13) 0.2431(2) 0.0254(6) Uani 1 1 d .
H4A H 0.1310 0.5228 0.1561 0.031 Uiso 1 1 calc R
C5 C 0.4103(3) 0.44477(14) 0.6206(2) 0.0273(6) Uani 1 1 d .
H5A H 0.4208 0.3983 0.6440 0.033 Uiso 1 1 calc R
C6 C 0.4731(3) 0.49367(14) 0.7131(2) 0.0318(7) Uani 1 1 d .
H6A H 0.5268 0.4808 0.8009 0.038 Uiso 1 1 calc R
C7 C 0.4586(3) 0.56192(14) 0.6794(3) 0.0317(7) Uani 1 1 d .
H7A H 0.5043 0.5951 0.7439 0.038 Uiso 1 1 calc R
C8 C 0.3786(3) 0.58160(14) 0.5531(3) 0.0299(6) Uani 1 1 d .
H8A H 0.3678 0.6282 0.5309 0.036 Uiso 1 1 calc R
C9 C -0.0007(3) 0.33507(12) 0.1804(2) 0.0196(5) Uani 1 1 d .
C10 C -0.1134(3) 0.37154(12) 0.1880(2) 0.0210(6) Uani 1 1 d .
C11 C -0.2161(3) 0.33444(12) 0.2048(2) 0.0233(6) Uani 1 1 d U
H11A H -0.2909 0.3582 0.2121 0.028 Uiso 1 1 calc R
C12 C -0.2152(3) 0.26425(12) 0.2114(2) 0.0240(5) Uani 1 1 d U
C13 C -0.1007(3) 0.23104(12) 0.2092(2) 0.0232(6) Uani 1 1 d .
H13A H -0.0972 0.1832 0.2167 0.028 Uiso 1 1 calc R
C14 C 0.0104(3) 0.26393(12) 0.1964(2) 0.0220(6) Uani 1 1 d .
C15 C -0.1309(3) 0.44838(12) 0.1820(2) 0.0237(6) Uani 1 1 d .
H15A H -0.0580 0.4680 0.1577 0.028 Uiso 1 1 calc R
C16 C -0.1041(3) 0.47597(13) 0.3160(2) 0.0296(6) Uani 1 1 d .
H16A H -0.0080 0.4646 0.3783 0.036 Uiso 1 1 calc R
H16B H -0.1714 0.4558 0.3441 0.036 Uiso 1 1 calc R
H16C H -0.1156 0.5252 0.3113 0.036 Uiso 1 1 calc R
C17 C -0.2760(3) 0.46959(14) 0.0782(2) 0.0315(7) Uani 1 1 d .
H17A H -0.3493 0.4533 0.1025 0.038 Uiso 1 1 calc R
H17B H -0.2907 0.4500 -0.0054 0.038 Uiso 1 1 calc R
H17C H -0.2806 0.5190 0.0712 0.038 Uiso 1 1 calc R
C18 C -0.3335(3) 0.22433(13) 0.2214(2) 0.0285(6) Uani 1 1 d U
H18A H -0.3341 0.1787 0.1835 0.034 Uiso 1 1 calc R
C19 C -0.3047(4) 0.2134(2) 0.3601(3) 0.0814(12) Uani 1 1 d U
H19A H -0.2928 0.2573 0.4036 0.098 Uiso 1 1 calc R
H19B H -0.2186 0.1867 0.4033 0.098 Uiso 1 1 calc R
H19C H -0.3840 0.1893 0.3643 0.098 Uiso 1 1 calc R
C20 C -0.4755(3) 0.25452(17) 0.1452(4) 0.0711(12) Uani 1 1 d U
H20A H -0.4875 0.2643 0.0570 0.085 Uiso 1 1 calc R
H20B H -0.4839 0.2965 0.1867 0.085 Uiso 1 1 calc R
H20C H -0.5482 0.2226 0.1419 0.085 Uiso 1 1 calc R
C21 C 0.1286(3) 0.21898(13) 0.1973(3) 0.0292(6) Uani 1 1 d U
H21A H 0.2067 0.2489 0.2005 0.035 Uiso 1 1 calc R
C22 C 0.0756(4) 0.17798(16) 0.0718(3) 0.0496(9) Uani 1 1 d U
H22A H 0.0465 0.2088 -0.0023 0.060 Uiso 1 1 calc R
H22B H -0.0049 0.1503 0.0641 0.060 Uiso 1 1 calc R
H22C H 0.1512 0.1486 0.0732 0.060 Uiso 1 1 calc R
C23 C 0.1870(3) 0.17292(15) 0.3160(3) 0.0389(7) Uani 1 1 d U
H23A H 0.1140 0.1409 0.3115 0.047 Uiso 1 1 calc R
H23B H 0.2160 0.2003 0.3947 0.047 Uiso 1 1 calc R
H23C H 0.2684 0.1480 0.3179 0.047 Uiso 1 1 calc R
N1 N 0.1940(2) 0.43834(10) 0.26601(17) 0.0198(5) Uani 1 1 d .
N2 N 0.2357(2) 0.55401(11) 0.3298(2) 0.0280(5) Uani 1 1 d .
O1 O 0.28027(18) 0.35114(9) 0.40964(15) 0.0271(4) Uani 1 1 d .
O2 O 0.23167(18) 0.34349(8) 0.13746(16) 0.0262(4) Uani 1 1 d .
O3 O 0.03982(18) 0.42375(8) 0.02982(14) 0.0260(4) Uani 1 1 d .
S S 0.11856(7) 0.38216(3) 0.13962(6) 0.02171(19) Uani 1 1 d .

loop_
_atom_site_aniso_label
_atom_site_aniso_U_11
_atom_site_aniso_U_22
_atom_site_aniso_U_33
_atom_site_aniso_U_23
_atom_site_aniso_U_13
_atom_site_aniso_U_12
C1 0.0215(14) 0.0221(14) 0.0222(13) 0.0036(11) 0.0117(11) 0.0017(11)
C2 0.0207(13) 0.0253(14) 0.0232(13) -0.0025(11) 0.0116(11) 0.0000(11)
C3 0.0226(13) 0.0252(14) 0.0273(13) -0.0022(12) 0.0152(11) -0.0013(11)
C4 0.0267(14) 0.0244(15) 0.0273(13) 0.0060(12) 0.0136(12) 0.0026(12)
C5 0.0226(14) 0.0345(16) 0.0261(13) -0.0022(13) 0.0117(12) 0.0018(12)
C6 0.0230(14) 0.0467(18) 0.0244(14) -0.0065(13) 0.0091(12) 0.0004(13)
C7 0.0270(15) 0.0400(17) 0.0321(15) -0.0160(14) 0.0165(13) -0.0063(13)
C8 0.0298(15) 0.0273(15) 0.0407(16) -0.0075(13) 0.0228(13) -0.0038(12)
C9 0.0212(13) 0.0206(13) 0.0178(11) 0.0000(10) 0.0091(10) 0.0004(11)
C10 0.0244(14) 0.0200(13) 0.0179(12) -0.0014(10) 0.0083(11) 0.0003(11)
C11 0.0234(13) 0.0231(13) 0.0246(12) -0.0026(11) 0.0115(10) 0.0017(11)
C12 0.0279(12) 0.0245(12) 0.0215(11) -0.0018(10) 0.0124(10) -0.0019(10)
C13 0.0283(14) 0.0156(13) 0.0254(13) 0.0012(11) 0.0114(12) 0.0018(11)
C14 0.0248(14) 0.0212(14) 0.0204(12) -0.0003(11) 0.0100(11) 0.0015(11)
C15 0.0245(13) 0.0208(13) 0.0259(13) 0.0017(11) 0.0108(11) 0.0027(11)
C16 0.0348(16) 0.0215(14) 0.0336(15) -0.0048(12) 0.0156(13) 0.0003(12)
C17 0.0321(16) 0.0272(15) 0.0320(15) 0.0034(12) 0.0107(13) 0.0052(12)
C18 0.0302(13) 0.0260(13) 0.0336(13) -0.0027(11) 0.0176(11) -0.0043(11)
C19 0.076(2) 0.121(3) 0.0519(19) 0.006(2) 0.0318(18) -0.049(2)
C20 0.0305(17) 0.0395(19) 0.132(3) 0.017(2) 0.024(2) -0.0035(15)
C21 0.0322(15) 0.0196(14) 0.0419(16) 0.0060(12) 0.0219(13) 0.0059(12)
C22 0.064(2) 0.0541(19) 0.0385(16) 0.0034(15) 0.0294(16) 0.0295(17)
C23 0.0388(17) 0.0367(17) 0.0361(15) 0.0047(14) 0.0112(14) 0.0132(14)
N1 0.0230(11) 0.0184(11) 0.0176(10) 0.0008(9) 0.0083(9) -0.0008(9)
N2 0.0296(12) 0.0244(12) 0.0302(12) -0.0011(11) 0.0131(10) -0.0030(10)
O1 0.0307(11) 0.0235(11) 0.0250(9) 0.0028(8) 0.0100(8) 0.0009(8)
O2 0.0313(11) 0.0235(10) 0.0312(9) -0.0005(8) 0.0206(9) 0.0031(8)
O3 0.0335(10) 0.0254(10) 0.0183(9) 0.0048(8) 0.0105(8) 0.0014(8)
S 0.0255(4) 0.0221(3) 0.0191(3) -0.0001(3) 0.0112(3) 0.0002(3)

loop_
_atom_type_symbol
_atom_type_description
_atom_type_scat_dispersion_real
_atom_type_scat_dispersion_imag
_atom_type_scat_source
C C 0.0033 0.0016 'International Tables Vol C Tables 4.2.6.8 and 6.1.1.4'
H H 0.0000 0.0000 'International Tables Vol C Tables 4.2.6.8 and 6.1.1.4'
N N 0.0061 0.0033 'International Tables Vol C Tables 4.2.6.8 and 6.1.1.4'
O O 0.0106 0.0060 'International Tables Vol C Tables 4.2.6.8 and 6.1.1.4'
S S 0.1246 0.1234 'International Tables Vol C Tables 4.2.6.8 and 6.1.1.4'

loop_
_geom_angle_atom_site_label_1
_geom_angle_atom_site_label_2
_geom_angle_atom_site_label_3
_geom_angle
O1 C1 N1 120.2(2)
O1 C1 C2 126.1(2)
N1 C1 C2 113.6(2)
C3 C2 C5 120.4(2)
C3 C2 C1 120.1(2)
C5 C2 C1 119.4(2)
C2 C3 N2 122.4(2)
C2 C3 C8 119.5(2)
N2 C3 C8 118.1(2)
N2 C4 N1 125.4(2)
N2 C4 H4A 117.3
N1 C4 H4A 117.3
C6 C5 C2 119.4(3)
C6 C5 H5A 120.3
C2 C5 H5A 120.3
C5 C6 C7 120.6(2)
C5 C6 H6A 119.7
C7 C6 H6A 119.7
C8 C7 C6 120.5(2)
C8 C7 H7A 119.7
C6 C7 H7A 119.7
C7 C8 C3 119.6(2)
C7 C8 H8A 120.2
C3 C8 H8A 120.2
C14 C9 C10 121.3(2)
C14 C9 S 121.74(18)
C10 C9 S 116.80(18)
C11 C10 C9 117.4(2)
C11 C10 C15 116.5(2)
C9 C10 C15 126.1(2)
C10 C11 C12 123.2(2)
C10 C11 H11A 118.4
C12 C11 H11A 118.4
C13 C12 C11 117.4(2)
C13 C12 C18 120.2(2)
C11 C12 C18 122.4(2)
C12 C13 C14 123.7(2)
C12 C13 H13A 118.2
C14 C13 H13A 118.2
C13 C14 C9 116.7(2)
C13 C14 C21 116.3(2)
C9 C14 C21 126.9(2)
C10 C15 C16 110.0(2)
C10 C15 C17 111.5(2)
C16 C15 C17 111.7(2)
C10 C15 H15A 107.8
C16 C15 H15A 107.8
C17 C15 H15A 107.8
C15 C16 H16A 109.5
C15 C16 H16B 109.5
H16A C16 H16B 109.5
C15 C16 H16C 109.5
H16A C16 H16C 109.5
H16B C16 H16C 109.5
C15 C17 H17A 109.5
C15 C17 H17B 109.5
H17A C17 H17B 109.5
C15 C17 H17C 109.5
H17A C17 H17C 109.5
H17B C17 H17C 109.5
C20 C18 C19 111.8(3)
C20 C18 C12 113.3(2)
C19 C18 C12 110.8(2)
C20 C18 H18A 106.8
C19 C18 H18A 106.8
C12 C18 H18A 106.8
C18 C19 H19A 109.5
C18 C19 H19B 109.5
H19A C19 H19B 109.5
C18 C19 H19C 109.5
H19A C19 H19C 109.5
H19B C19 H19C 109.5
C18 C20 H20A 109.5
C18 C20 H20B 109.5
H20A C20 H20B 109.5
C18 C20 H20C 109.5
H20A C20 H20C 109.5
H20B C20 H20C 109.5
C14 C21 C23 111.6(2)
C14 C21 C22 109.6(2)
C23 C21 C22 111.2(2)
C14 C21 H21A 108.1
C23 C21 H21A 108.1
C22 C21 H21A 108.1
C21 C22 H22A 109.5
C21 C22 H22B 109.5
H22A C22 H22B 109.5
C21 C22 H22C 109.5
H22A C22 H22C 109.5
H22B C22 H22C 109.5
C21 C23 H23A 109.5
C21 C23 H23B 109.5
H23A C23 H23B 109.5
C21 C23 H23C 109.5
H23A C23 H23C 109.5
H23B C23 H23C 109.5
C4 N1 C1 121.3(2)
C4 N1 S 120.52(16)
C1 N1 S 118.19(16)
C4 N2 C3 117.1(2)
O2 S O3 117.83(10)
O2 S N1 105.91(10)
O3 S N1 104.43(10)
O2 S C9 114.35(11)
O3 S C9 108.91(11)
N1 S C9 103.91(10)

loop_
_geom_bond_atom_site_label_1
_geom_bond_atom_site_label_2
_geom_bond_distance
C1 O1 1.218(3)
C1 N1 1.413(3)
C1 C2 1.462(3)
C2 C3 1.398(3)
C2 C5 1.399(3)
C3 N2 1.398(3)
C3 C8 1.403(4)
C4 N2 1.280(3)
C4 N1 1.403(3)
C4 H4A 0.9500
C5 C6 1.375(4)
C5 H5A 0.9500
C6 C7 1.395(4)
C6 H6A 0.9500
C7 C8 1.378(4)
C7 H7A 0.9500
C8 H8A 0.9500
C9 C14 1.417(3)
C9 C10 1.422(3)
C9 S 1.778(2)
C10 C11 1.387(3)
C10 C15 1.529(3)
C11 C12 1.390(3)
C11 H11A 0.9500
C12 C13 1.382(3)
C12 C18 1.519(3)
C13 C14 1.398(3)
C13 H13A 0.9500
C14 C21 1.526(3)
C15 C16 1.534(3)
C15 C17 1.535(3)
C15 H15A 1.0000
C16 H16A 0.9800
C16 H16B 0.9800
C16 H16C 0.9800
C17 H17A 0.9800
C17 H17B 0.9800
C17 H17C 0.9800
C18 C20 1.493(4)
C18 C19 1.497(4)
C18 H18A 1.0000
C19 H19A 0.9800
C19 H19B 0.9800
C19 H19C 0.9800
C20 H20A 0.9800
C20 H20B 0.9800
C20 H20C 0.9800
C21 C23 1.527(4)
C21 C22 1.529(4)
C21 H21A 1.0000
C22 H22A 0.9800
C22 H22B 0.9800
C22 H22C 0.9800
C23 H23A 0.9800
C23 H23B 0.9800
C23 H23C 0.9800
N1 S 1.7225(19)
O2 S 1.4237(17)
O3 S 1.4300(17)

loop_
_geom_torsion_atom_site_label_1
_geom_torsion_atom_site_label_2
_geom_torsion_atom_site_label_3
_geom_torsion_atom_site_label_4
_geom_torsion
O1 C1 C2 C3 178.6(2)
N1 C1 C2 C3 -1.4(3)
O1 C1 C2 C5 0.8(4)
N1 C1 C2 C5 -179.2(2)
C5 C2 C3 N2 179.5(2)
C1 C2 C3 N2 1.7(4)
C5 C2 C3 C8 1.3(4)
C1 C2 C3 C8 -176.5(2)
C3 C2 C5 C6 -1.0(4)
C1 C2 C5 C6 176.8(2)
C2 C5 C6 C7 -0.3(4)
C5 C6 C7 C8 1.4(4)
C6 C7 C8 C3 -1.1(4)
C2 C3 C8 C7 -0.2(4)
N2 C3 C8 C7 -178.5(2)
C14 C9 C10 C11 -3.3(3)
S C9 C10 C11 172.70(17)
C14 C9 C10 C15 175.4(2)
S C9 C10 C15 -8.6(3)
C9 C10 C11 C12 -1.5(4)
C15 C10 C11 C12 179.7(2)
C10 C11 C12 C13 4.2(4)
C10 C11 C12 C18 -176.1(2)
C11 C12 C13 C14 -2.2(4)
C18 C12 C13 C14 178.1(2)
C12 C13 C14 C9 -2.3(4)
C12 C13 C14 C21 179.4(2)
C10 C9 C14 C13 5.1(3)
S C9 C14 C13 -170.70(17)
C10 C9 C14 C21 -176.8(2)
S C9 C14 C21 7.4(3)
C11 C10 C15 C16 70.3(3)
C9 C10 C15 C16 -108.4(3)
C11 C10 C15 C17 -54.2(3)
C9 C10 C15 C17 127.1(3)
C13 C12 C18 C20 -144.0(3)
C11 C12 C18 C20 36.3(4)
C13 C12 C18 C19 89.4(3)
C11 C12 C18 C19 -90.3(3)
C13 C14 C21 C23 -53.2(3)
C9 C14 C21 C23 128.7(3)
C13 C14 C21 C22 70.5(3)
C9 C14 C21 C22 -107.6(3)
N2 C4 N1 C1 -0.8(4)
N2 C4 N1 S -179.3(2)
O1 C1 N1 C4 -179.1(2)
C2 C1 N1 C4 0.9(3)
O1 C1 N1 S -0.6(3)
C2 C1 N1 S 179.44(16)
N1 C4 N2 C3 0.9(4)
C2 C3 N2 C4 -1.4(4)
C8 C3 N2 C4 176.8(2)
C4 N1 S O2 118.31(19)
C1 N1 S O2 -60.24(19)
C4 N1 S O3 -6.8(2)
C1 N1 S O3 174.69(17)
C4 N1 S C9 -120.87(19)
C1 N1 S C9 60.58(19)
C14 C9 S O2 -5.9(2)
C10 C9 S O2 178.12(17)
C14 C9 S O3 128.28(19)
C10 C9 S O3 -47.7(2)
C14 C9 S N1 -120.85(19)
C10 C9 S N1 63.15(19)
